data_4116058
loop_
_publ_author_name
'James A. Johnson'
'Dalibor Sames'

_publ_section_title
;
 C-H Bond Activation of Hydrocarbon Segments in Complex Organic Molecules:
 Total Synthesis of the Antimitotic Rhazinilam
;
_journal_name_full 'Journal of the American Chemical Society'
_journal_page_first 6321
_journal_page_last 6322
_journal_paper_doi 10.1021/ja0003223
_journal_volume 122
_journal_year 2000
_chemical_formula_sum 'C30.5 H32.5 Cl F3 N O5 Pt S'
_chemical_formula_weight 812.68
_chemical_name_systematic
; 
 ? 
;
_space_group_IT_number 4
_symmetry_cell_setting monoclinic
_symmetry_space_group_name_Hall 'P 2yb'
_symmetry_space_group_name_H-M 'P 1 21 1'
_atom_sites_solution_hydrogens geom
_atom_sites_solution_primary direct
_atom_sites_solution_secondary difmap
_audit_creation_method SHELXL-97
_cell_angle_alpha 90.00
_cell_angle_beta 109.7670(10)
_cell_angle_gamma 90.00
_cell_formula_units_Z 4
_cell_length_a 12.5434(10)
_cell_length_b 18.0749(14)
_cell_length_c 14.1236(11)
_cell_measurement_temperature 233(2)
_cell_volume 3013.4(4)
_computing_cell_refinement 'Bruker SMART'
_computing_data_collection 'Bruker SMART'
_computing_data_reduction 'Bruker SHELXTL'
_computing_molecular_graphics 'Bruker SHELXTL'
_computing_publication_material 'Bruker SHELXTL'
_computing_structure_refinement 'SHELXL-97 (Sheldrick, 1997)'
_computing_structure_solution 'SHELXS-97 (Sheldrick, 1990)'
_diffrn_ambient_temperature 233(2)
_diffrn_measured_fraction_theta_full 0.911
_diffrn_measured_fraction_theta_max 0.911
_diffrn_measurement_device_type 'CCD area detector'
_diffrn_measurement_method 'phi and omega scans'
_diffrn_radiation_monochromator graphite
_diffrn_radiation_source 'fine-focus sealed tube'
_diffrn_radiation_type MoK\a
_diffrn_radiation_wavelength 0.71073
_diffrn_reflns_av_R_equivalents 0.0277
_diffrn_reflns_av_sigmaI/netI 0.0244
_diffrn_reflns_limit_h_max 16
_diffrn_reflns_limit_h_min -16
_diffrn_reflns_limit_k_max 9
_diffrn_reflns_limit_k_min -23
_diffrn_reflns_limit_l_max 18
_diffrn_reflns_limit_l_min -17
_diffrn_reflns_number 18429
_diffrn_reflns_theta_full 28.29
_diffrn_reflns_theta_max 28.29
_diffrn_reflns_theta_min 1.53
_exptl_absorpt_coefficient_mu 4.874
_exptl_absorpt_correction_T_max 0.6414
_exptl_absorpt_correction_T_min 0.1118
_exptl_absorpt_correction_type none
_exptl_crystal_density_diffrn 1.791
_exptl_crystal_F_000 1602
_exptl_crystal_size_max 0.80
_exptl_crystal_size_mid 0.30
_exptl_crystal_size_min 0.10
_refine_diff_density_max 2.776
_refine_diff_density_min -3.515
_refine_diff_density_rms 0.153
_refine_ls_abs_structure_details 'Flack H D (1983), Acta Cryst. A39, 876-881'
_refine_ls_abs_structure_Flack -0.011(8)
_refine_ls_extinction_coef 0.00002(14)
_refine_ls_extinction_expression Fc^*^=kFc[1+0.001xFc^2^\l^3^/sin(2\q)]^-1/4^
_refine_ls_extinction_method SHELXL
_refine_ls_goodness_of_fit_ref 1.052
_refine_ls_hydrogen_treatment mixed
_refine_ls_matrix_type full
_refine_ls_number_parameters 775
_refine_ls_number_reflns 8783
_refine_ls_number_restraints 1
_refine_ls_restrained_S_all 1.052
_refine_ls_R_factor_all 0.0397
_refine_ls_R_factor_gt 0.0374
_refine_ls_shift/su_max 0.122
_refine_ls_shift/su_mean 0.005
_refine_ls_structure_factor_coef Fsqd
_refine_ls_weighting_details 'calc w=1/[\s^2^(Fo^2^)+(0.0726P)^2^+5.5023P] where P=(Fo^2^+2Fc^2^)/3'
_refine_ls_weighting_scheme calc
_refine_ls_wR_factor_gt 0.1023
_refine_ls_wR_factor_ref 0.1050
_reflns_number_gt 8309
_reflns_number_total 8783
_reflns_threshold_expression >2sigma(I)
_cod_data_source_file ja0003223.cif
_cod_data_source_block 4
_cod_original_formula_sum 'C30.50 H32.50 Cl F3 N O5 Pt S'
_cod_database_code 4116058

loop_
_symmetry_equiv_pos_as_xyz
'x, y, z'
'-x, y+1/2, -z'

loop_
_atom_site_label
_atom_site_type_symbol
_atom_site_fract_x
_atom_site_fract_y
_atom_site_fract_z
_atom_site_U_iso_or_equiv
_atom_site_adp_type
_atom_site_occupancy
_atom_site_symmetry_multiplicity
_atom_site_calc_flag
_atom_site_refinement_flags
Pt1 Pt 0.721094(19) 0.498602(17) 1.848580(16) 0.02945(8) Uani 1 1 d .
Pt2 Pt 0.501817(19) 0.501689(14) 1.476791(15) 0.02836(8) Uani 1 1 d .
Cl1 Cl 0.3410(6) 0.8413(5) 0.6948(6) 0.182(4) Uani 1 1 d .
Cl2 Cl 0.2267(6) 0.9579(4) 0.7598(4) 0.148(2) Uani 1 1 d .
S1 S 0.8483(3) 0.19453(16) 1.0443(2) 0.0571(7) Uani 1 1 d .
S2 S 1.0556(3) 0.2216(2) 1.5120(3) 0.0812(10) Uani 1 1 d .
F1 F 1.0623(6) 0.2294(7) 1.1209(6) 0.104(3) Uani 1 1 d .
F2 F 0.9480(7) 0.3176(4) 1.1146(5) 0.082(2) Uani 1 1 d .
F3 F 0.9746(6) 0.2309(5) 1.2265(4) 0.081(2) Uani 1 1 d .
F4 F 1.071(4) 0.1353(17) 1.6521(14) 0.38(3) Uani 1 1 d .
F5 F 0.9294(19) 0.1766(14) 1.6048(14) 0.240(12) Uani 1 1 d .
F6 F 1.0322(12) 0.2486(7) 1.6832(7) 0.145(5) Uani 1 1 d .
N3 N 0.4909(5) 0.5564(4) 1.9147(5) 0.0299(13) Uani 1 1 d .
N6 N 0.2113(5) 0.5042(5) 1.4258(4) 0.0321(12) Uani 1 1 d .
O1 O 0.3072(5) 0.4440(4) 1.8674(5) 0.0457(14) Uani 1 1 d .
O2 O 0.3615(5) 0.4107(4) 1.7389(5) 0.0435(14) Uani 1 1 d .
O3 O 0.1346(5) 0.5141(4) 1.6059(4) 0.0494(17) Uani 1 1 d .
O4 O 0.2591(6) 0.6071(4) 1.6571(4) 0.0445(14) Uani 1 1 d .
O10 O 0.7530(7) 0.2253(7) 1.0602(7) 0.085(3) Uani 1 1 d .
O11 O 0.8703(10) 0.1187(5) 1.0766(7) 0.085(3) Uani 1 1 d .
O12 O 0.8592(7) 0.2092(5) 0.9494(5) 0.065(2) Uani 1 1 d .
O20 O 1.1704(13) 0.2324(13) 1.5546(19) 0.242(14) Uani 1 1 d .
O21 O 1.0349(9) 0.1614(6) 1.4481(7) 0.088(3) Uani 1 1 d .
O22 O 1.013(2) 0.2883(8) 1.4879(15) 0.189(9) Uani 1 1 d .
C1 C 0.6762(8) 0.4264(6) 1.9401(7) 0.047(2) Uani 1 1 d .
H1A H 0.6507 0.3803 1.9045 0.071 Uiso 1 1 calc R
H1B H 0.6154 0.4476 1.9593 0.071 Uiso 1 1 calc R
H1C H 0.7411 0.4169 2.0000 0.071 Uiso 1 1 calc R
C11 C 0.7210(7) 0.6298(4) 1.7228(5) 0.0305(15) Uani 1 1 d .
C12 C 0.6226(7) 0.6388(4) 1.7468(5) 0.0295(15) Uani 1 1 d .
C13 C 0.5485(7) 0.6955(5) 1.6997(6) 0.0367(17) Uani 1 1 d .
H13C H 0.4821 0.7028 1.7153 0.044 Uiso 1 1 calc R
C14 C 0.5710(8) 0.7413(5) 1.6303(6) 0.0429(19) Uani 1 1 d .
H14D H 0.5204 0.7796 1.5999 0.051 Uiso 1 1 calc R
C15 C 0.6681(8) 0.7310(5) 1.6051(6) 0.0416(19) Uani 1 1 d .
H15G H 0.6825 0.7613 1.5567 0.050 Uiso 1 1 calc R
C16 C 0.7437(7) 0.6749(5) 1.6529(6) 0.0364(17) Uani 1 1 d .
H16A H 0.8102 0.6678 1.6375 0.044 Uiso 1 1 calc R
N1 N 0.8659(5) 0.4447(4) 1.8597(5) 0.0331(14) Uani 1 1 d .
C21 C 0.9338(5) 0.4834(5) 1.8173(5) 0.0319(17) Uani 1 1 d .
C22 C 1.0370(7) 0.4555(5) 1.8196(7) 0.0418(19) Uani 1 1 d .
H23A H 1.0840 0.4837 1.7940 0.050 Uiso 1 1 calc R
C23 C 1.0711(8) 0.3866(6) 1.8589(8) 0.052(2) Uani 1 1 d .
H24A H 1.1410 0.3671 1.8602 0.063 Uiso 1 1 calc R
C24 C 1.0005(8) 0.3465(6) 1.8967(7) 0.048(2) Uani 1 1 d .
H25A H 1.0211 0.2986 1.9223 0.057 Uiso 1 1 calc R
C25 C 0.9008(8) 0.3769(5) 1.8965(7) 0.0433(19) Uani 1 1 d .
H26A H 0.8543 0.3491 1.9233 0.052 Uiso 1 1 calc R
C26 C 0.8884(7) 0.5528(5) 1.7696(6) 0.0374(18) Uani 1 1 d .
H27A H 0.9291 0.5844 1.7413 0.045 Uiso 1 1 calc R
N2 N 0.7877(6) 0.5679(4) 1.7689(5) 0.0326(14) Uani 1 1 d .
C31 C 0.5149(6) 0.5242(4) 1.7700(5) 0.0293(14) Uani 1 1 d .
C32 C 0.4546(6) 0.5085(5) 1.8321(5) 0.0285(16) Uani 1 1 d .
C33 C 0.4560(8) 0.5490(5) 2.0043(6) 0.044(2) Uani 1 1 d .
H33A H 0.4912 0.5048 2.0422 0.052 Uiso 1 1 calc R
H33B H 0.3736 0.5427 1.9827 0.052 Uiso 1 1 calc R
C34 C 0.4899(9) 0.6161(6) 2.0717(7) 0.049(2) Uani 1 1 d .
H34A H 0.4363 0.6565 2.0436 0.058 Uiso 1 1 calc R
H34B H 0.4869 0.6041 2.1384 0.058 Uiso 1 1 calc R
C35 C 0.6084(8) 0.6409(6) 2.0815(6) 0.047(2) Uani 1 1 d .
H35A H 0.6616 0.6004 2.1095 0.056 Uiso 1 1 calc R
H35B H 0.6301 0.6827 2.1283 0.056 Uiso 1 1 calc R
C36 C 0.6167(7) 0.6639(5) 1.9807(6) 0.0384(18) Uani 1 1 d .
C37 C 0.5705(6) 0.6025(4) 1.9052(5) 0.0297(15) Uani 1 1 d .
C38 C 0.5901(6) 0.5849(4) 1.8136(5) 0.0278(14) Uani 1 1 d .
C40 C 0.3675(6) 0.4519(4) 1.8194(6) 0.0300(15) Uani 1 1 d .
C41 C 0.2711(8) 0.3570(6) 1.7077(8) 0.047(2) Uani 1 1 d .
H41A H 0.2870 0.3170 1.7563 0.071 Uiso 1 1 calc R
H41B H 0.2653 0.3374 1.6422 0.071 Uiso 1 1 calc R
H41C H 0.2001 0.3805 1.7037 0.071 Uiso 1 1 calc R
C51 C 0.7381(9) 0.6870(7) 1.9901(7) 0.055(3) Uani 1 1 d .
H51A H 0.7411 0.6925 1.9221 0.065 Uiso 1 1 calc R
H51B H 0.7526 0.7358 2.0221 0.065 Uiso 1 1 calc R
C52 C 0.8308(10) 0.6374(8) 2.0466(9) 0.070(3) Uani 1 1 d .
H52A H 0.8439 0.6422 2.1180 0.106 Uiso 1 1 calc R
H52B H 0.8992 0.6506 2.0331 0.106 Uiso 1 1 calc R
H52C H 0.8105 0.5867 2.0259 0.106 Uiso 1 1 calc R
C53 C 0.5365(9) 0.7322(5) 1.9365(7) 0.051(2) Uani 1 1 d .
H53A H 0.5548 0.7520 1.8793 0.061 Uiso 1 1 calc R
H53B H 0.4581 0.7144 1.9108 0.061 Uiso 1 1 calc R
C54 C 0.5432(13) 0.7956(7) 2.0106(10) 0.074(3) Uani 1 1 d .
H54A H 0.5224 0.7773 2.0666 0.111 Uiso 1 1 calc R
H54B H 0.4916 0.8347 1.9766 0.111 Uiso 1 1 calc R
H54C H 0.6199 0.8148 2.0355 0.111 Uiso 1 1 calc R
C101 C 0.4352(6) 0.4136(4) 1.5357(5) 0.0284(15) Uani 1 1 d .
H10A H 0.4233 0.3714 1.4910 0.043 Uiso 1 1 calc R
H10B H 0.3636 0.4284 1.5420 0.043 Uiso 1 1 calc R
H10C H 0.4879 0.4003 1.6014 0.043 Uiso 1 1 calc R
C111 C 0.5097(7) 0.6390(4) 1.3651(6) 0.0333(16) Uani 1 1 d .
C112 C 0.3957(7) 0.6320(5) 1.3539(6) 0.0342(17) Uani 1 1 d .
C113 C 0.3211(8) 0.6851(5) 1.2999(7) 0.043(2) Uani 1 1 d .
H11C H 0.2436 0.6813 1.2912 0.052 Uiso 1 1 calc R
C114 C 0.3607(9) 0.7442(5) 1.2584(7) 0.048(2) Uani 1 1 d .
H11A H 0.3092 0.7798 1.2206 0.058 Uiso 1 1 calc R
C115 C 0.4753(9) 0.7515(5) 1.2721(7) 0.047(2) Uani 1 1 d .
H11B H 0.5011 0.7920 1.2442 0.056 Uiso 1 1 calc R
C116 C 0.5502(8) 0.6995(5) 1.3260(6) 0.0421(19) Uani 1 1 d .
H11D H 0.6280 0.7044 1.3366 0.050 Uiso 1 1 calc R
N4 N 0.6613(6) 0.4632(4) 1.5225(5) 0.0376(15) Uani 1 1 d .
C121 C 0.7360(6) 0.5070(6) 1.4961(6) 0.0398(19) Uani 1 1 d .
C122 C 0.8504(7) 0.4893(8) 1.5189(7) 0.055(3) Uani 1 1 d .
H12C H 0.8991 0.5214 1.5007 0.066 Uiso 1 1 calc R
C123 C 0.8910(9) 0.4237(7) 1.5689(8) 0.060(3) Uani 1 1 d .
H12D H 0.9673 0.4100 1.5844 0.072 Uiso 1 1 calc R
C124 C 0.8150(8) 0.3782(7) 1.5957(9) 0.059(3) Uani 1 1 d .
H12A H 0.8402 0.3332 1.6294 0.071 Uiso 1 1 calc R
C125 C 0.7035(8) 0.3992(6) 1.5729(7) 0.046(2) Uani 1 1 d .
H12B H 0.6545 0.3684 1.5928 0.056 Uiso 1 1 calc R
C127 C 0.6864(7) 0.5727(5) 1.4400(7) 0.044(2) Uani 1 1 d .
H12E H 0.7298 0.6074 1.4192 0.053 Uiso 1 1 calc R
N5 N 0.5792(5) 0.5806(4) 1.4205(5) 0.0350(14) Uani 1 1 d .
C131 C 0.3383(6) 0.5916(5) 1.5001(5) 0.0323(16) Uani 1 1 d .
H13F H 0.3801 0.6273 1.5461 0.039 Uiso 1 1 calc R
C132 C 0.2528(7) 0.5511(5) 1.5099(6) 0.0334(16) Uani 1 1 d .
C133 C 0.1266(9) 0.4461(6) 1.4154(7) 0.050(2) Uani 1 1 d .
H13D H 0.0622 0.4667 1.4310 0.060 Uiso 1 1 calc R
H13E H 0.1598 0.4065 1.4639 0.060 Uiso 1 1 calc R
C134 C 0.0857(9) 0.4144(7) 1.3113(8) 0.062(3) Uani 1 1 d .
H43A H 0.0268 0.4467 1.2675 0.074 Uiso 1 1 calc R
H43B H 0.0517 0.3658 1.3129 0.074 Uiso 1 1 calc R
C135 C 0.1792(8) 0.4063(5) 1.2684(7) 0.048(2) Uani 1 1 d .
H13A H 0.1485 0.3844 1.2012 0.057 Uiso 1 1 calc R
H13B H 0.2365 0.3724 1.3109 0.057 Uiso 1 1 calc R
C136 C 0.2346(6) 0.4791(5) 1.2613(5) 0.0341(17) Uani 1 1 d .
C137 C 0.2695(6) 0.5165(4) 1.3636(5) 0.0334(16) Uani 1 1 d .
C138 C 0.3557(7) 0.5714(4) 1.4078(5) 0.0328(16) Uani 1 1 d .
C140 C 0.2076(7) 0.5530(5) 1.5939(6) 0.0364(17) Uani 1 1 d .
C141 C 0.2187(10) 0.6228(7) 1.7376(8) 0.056(3) Uani 1 1 d .
H14A H 0.1375 0.6310 1.7111 0.085 Uiso 1 1 calc R
H14B H 0.2559 0.6668 1.7728 0.085 Uiso 1 1 calc R
H14C H 0.2350 0.5813 1.7839 0.085 Uiso 1 1 calc R
C151 C 0.3425(9) 0.4651(7) 1.2331(8) 0.063(3) Uani 1 1 d .
H15H H 0.3719 0.5131 1.2210 0.076 Uiso 1 1 calc R
H15I H 0.4002 0.4427 1.2913 0.076 Uiso 1 1 calc R
C152 C 0.3283(14) 0.4166(12) 1.1428(11) 0.104(6) Uani 1 1 d .
H15D H 0.2975 0.3691 1.1525 0.156 Uiso 1 1 calc R
H15E H 0.4014 0.4092 1.1348 0.156 Uiso 1 1 calc R
H15F H 0.2771 0.4402 1.0831 0.156 Uiso 1 1 calc R
C153 C 0.1484(10) 0.5339(7) 1.1871(7) 0.061(3) Uani 1 1 d .
H15J H 0.1009 0.5557 1.2225 0.073 Uiso 1 1 calc R
H15K H 0.1916 0.5743 1.1711 0.073 Uiso 1 1 calc R
C154 C 0.0708(11) 0.5007(11) 1.0885(7) 0.085(4) Uani 1 1 d .
H15A H 0.1159 0.4734 1.0565 0.128 Uiso 1 1 calc R
H15B H 0.0303 0.5401 1.0442 0.128 Uiso 1 1 calc R
H15C H 0.0170 0.4675 1.1021 0.128 Uiso 1 1 calc R
C201 C 0.2375(17) 0.8626(13) 0.7415(18) 0.122(7) Uani 1 1 d .
H20A H 0.2524 0.8371 0.8059 0.147 Uiso 1 1 calc R
H20B H 0.1650 0.8445 0.6951 0.147 Uiso 1 1 calc R
C210 C 0.9654(5) 0.2438(4) 1.1318(4) 0.0224(13) Uani 1 1 d .
C220 C 1.0463(9) 0.1914(5) 1.6312(7) 0.0408(19) Uani 1 1 d .

loop_
_atom_site_aniso_label
_atom_site_aniso_U_11
_atom_site_aniso_U_22
_atom_site_aniso_U_33
_atom_site_aniso_U_23
_atom_site_aniso_U_13
_atom_site_aniso_U_12
Pt1 0.02674(14) 0.03167(14) 0.03308(13) 0.00531(17) 0.01421(9) 0.00040(17)
Pt2 0.02673(13) 0.02799(14) 0.03048(12) -0.00065(15) 0.00983(9) -0.00240(16)
Cl1 0.164(6) 0.225(9) 0.190(6) 0.088(6) 0.102(5) 0.108(6)
Cl2 0.188(6) 0.129(5) 0.132(4) -0.017(3) 0.060(4) -0.006(4)
S1 0.0658(18) 0.0484(14) 0.0519(13) 0.0012(11) 0.0130(12) -0.0152(13)
S2 0.071(2) 0.061(2) 0.111(3) -0.0121(18) 0.0298(19) -0.0011(17)
F1 0.050(4) 0.156(9) 0.099(5) 0.003(6) 0.015(4) -0.002(5)
F2 0.110(6) 0.059(4) 0.058(4) 0.001(3) 0.005(4) -0.024(4)
F3 0.075(4) 0.122(7) 0.041(3) 0.001(4) 0.012(3) -0.021(5)
F4 0.76(7) 0.31(3) 0.157(15) 0.104(17) 0.25(3) 0.33(4)
F5 0.26(2) 0.31(3) 0.216(16) -0.107(18) 0.170(16) -0.18(2)
F6 0.206(13) 0.129(10) 0.095(6) -0.036(7) 0.047(7) 0.046(9)
N3 0.030(3) 0.027(3) 0.036(3) -0.002(3) 0.016(3) -0.002(3)
N6 0.032(3) 0.029(3) 0.035(2) 0.000(3) 0.012(2) -0.006(3)
O1 0.047(3) 0.043(3) 0.055(3) -0.005(3) 0.028(3) -0.012(3)
O2 0.047(4) 0.037(3) 0.051(3) -0.013(3) 0.022(3) -0.016(3)
O3 0.048(3) 0.051(5) 0.061(3) -0.001(3) 0.035(3) -0.004(3)
O4 0.048(4) 0.046(4) 0.045(3) -0.008(3) 0.022(3) -0.006(3)
O10 0.038(4) 0.110(9) 0.101(6) 0.006(6) 0.014(4) -0.004(5)
O11 0.138(9) 0.042(5) 0.081(6) 0.009(4) 0.044(6) -0.011(5)
O12 0.087(6) 0.064(5) 0.038(3) -0.004(3) 0.013(3) -0.021(4)
O20 0.103(11) 0.27(2) 0.39(3) -0.26(2) 0.132(15) -0.101(13)
O21 0.097(7) 0.084(7) 0.078(5) -0.031(5) 0.021(5) 0.011(6)
O22 0.34(3) 0.065(9) 0.230(18) 0.043(10) 0.184(19) 0.069(13)
C1 0.048(5) 0.046(5) 0.061(5) 0.015(4) 0.037(4) 0.011(4)
C11 0.034(4) 0.027(4) 0.031(3) -0.004(3) 0.011(3) -0.005(3)
C12 0.032(4) 0.027(3) 0.028(3) -0.002(3) 0.009(3) -0.008(3)
C13 0.034(4) 0.033(4) 0.043(4) 0.003(3) 0.013(3) 0.002(3)
C14 0.051(5) 0.028(4) 0.046(4) 0.007(4) 0.011(4) -0.004(4)
C15 0.052(5) 0.032(4) 0.042(4) 0.003(3) 0.018(4) -0.010(4)
C16 0.044(5) 0.032(4) 0.038(4) 0.004(3) 0.019(3) -0.004(4)
N1 0.021(3) 0.038(4) 0.039(3) 0.010(3) 0.009(2) -0.001(3)
C21 0.020(3) 0.040(5) 0.034(3) -0.004(3) 0.007(2) -0.010(3)
C22 0.031(4) 0.036(4) 0.061(5) 0.002(4) 0.017(4) -0.002(4)
C23 0.037(5) 0.053(6) 0.073(6) 0.003(5) 0.027(4) 0.002(5)
C24 0.043(5) 0.041(5) 0.062(5) 0.012(4) 0.022(4) 0.004(4)
C25 0.039(5) 0.040(5) 0.053(5) 0.010(4) 0.018(4) -0.001(4)
C26 0.029(4) 0.037(4) 0.053(4) 0.004(4) 0.023(4) -0.001(4)
N2 0.033(3) 0.034(3) 0.034(3) 0.002(3) 0.016(3) -0.008(3)
C31 0.024(3) 0.028(3) 0.035(3) 0.003(3) 0.009(3) 0.000(3)
C32 0.026(3) 0.024(4) 0.037(3) -0.002(3) 0.013(2) -0.004(3)
C33 0.046(5) 0.050(5) 0.044(4) -0.008(4) 0.029(4) -0.015(4)
C34 0.056(6) 0.056(6) 0.044(4) -0.010(4) 0.030(4) -0.009(5)
C35 0.057(6) 0.052(5) 0.032(4) -0.005(4) 0.015(4) -0.009(5)
C36 0.043(5) 0.038(4) 0.036(4) -0.011(3) 0.015(3) -0.012(4)
C37 0.027(4) 0.028(4) 0.034(3) -0.006(3) 0.010(3) -0.005(3)
C38 0.024(3) 0.027(3) 0.031(3) 0.003(3) 0.007(3) -0.002(3)
C40 0.020(3) 0.026(3) 0.044(4) 0.004(3) 0.010(3) 0.000(3)
C41 0.039(5) 0.040(5) 0.060(5) -0.007(4) 0.012(4) -0.012(4)
C51 0.060(6) 0.060(6) 0.046(5) -0.015(5) 0.020(4) -0.018(5)
C52 0.044(6) 0.086(9) 0.077(7) -0.013(7) 0.015(5) -0.007(6)
C53 0.065(6) 0.035(4) 0.053(5) -0.013(4) 0.022(4) -0.001(5)
C54 0.106(10) 0.045(6) 0.074(7) -0.023(6) 0.035(7) 0.002(7)
C101 0.031(4) 0.027(4) 0.030(3) 0.006(3) 0.014(3) -0.004(3)
C111 0.043(4) 0.027(4) 0.034(3) -0.002(3) 0.020(3) -0.006(3)
C112 0.042(5) 0.030(4) 0.032(3) -0.003(3) 0.014(3) -0.008(3)
C113 0.037(5) 0.038(4) 0.055(5) 0.008(4) 0.015(4) 0.002(4)
C114 0.050(6) 0.037(5) 0.051(5) 0.007(4) 0.009(4) -0.003(4)
C115 0.054(6) 0.036(5) 0.050(5) 0.006(4) 0.018(4) -0.010(4)
C116 0.047(5) 0.037(4) 0.044(4) 0.007(4) 0.018(4) -0.003(4)
N4 0.039(4) 0.033(4) 0.043(3) 0.000(3) 0.016(3) 0.003(3)
C121 0.027(3) 0.046(5) 0.045(3) -0.002(4) 0.009(3) -0.002(4)
C122 0.035(4) 0.065(7) 0.071(5) -0.002(6) 0.025(4) 0.001(6)
C123 0.033(5) 0.071(8) 0.068(6) -0.010(6) 0.006(4) 0.005(5)
C124 0.034(5) 0.053(6) 0.080(7) 0.004(5) 0.008(4) 0.013(5)
C125 0.045(5) 0.044(5) 0.050(5) 0.003(4) 0.016(4) 0.002(4)
C127 0.026(4) 0.036(4) 0.069(6) 0.005(4) 0.014(4) -0.011(4)
N5 0.027(3) 0.039(4) 0.041(3) 0.002(3) 0.014(3) -0.008(3)
C131 0.030(4) 0.034(4) 0.031(3) 0.003(3) 0.008(3) -0.002(3)
C132 0.028(4) 0.029(4) 0.042(4) -0.003(3) 0.012(3) -0.003(3)
C133 0.053(6) 0.044(5) 0.056(5) -0.008(4) 0.022(4) -0.025(5)
C134 0.058(6) 0.070(7) 0.055(5) -0.016(5) 0.016(5) -0.044(6)
C135 0.047(5) 0.039(5) 0.054(5) -0.009(4) 0.014(4) -0.015(4)
C136 0.023(3) 0.039(5) 0.034(3) -0.005(3) 0.000(2) -0.012(3)
C137 0.035(4) 0.027(4) 0.039(3) 0.002(3) 0.013(3) -0.001(3)
C138 0.036(4) 0.027(3) 0.034(3) -0.003(3) 0.009(3) -0.008(3)
C140 0.033(4) 0.038(4) 0.041(4) 0.009(3) 0.015(3) 0.014(4)
C141 0.062(7) 0.064(7) 0.050(5) -0.005(5) 0.027(5) 0.000(6)
C151 0.060(6) 0.069(7) 0.065(6) -0.030(5) 0.026(5) -0.023(6)
C152 0.101(11) 0.143(16) 0.088(9) -0.053(10) 0.060(9) -0.039(11)
C153 0.063(6) 0.058(7) 0.045(5) 0.005(5) -0.002(4) -0.006(6)
C154 0.095(8) 0.081(8) 0.052(5) 0.009(8) -0.013(5) -0.006(11)
C201 0.103(14) 0.105(16) 0.169(18) 0.016(14) 0.060(13) 0.015(12)
C210 0.015(3) 0.032(4) 0.018(2) 0.004(3) 0.002(2) -0.008(3)
C220 0.051(5) 0.028(4) 0.050(5) -0.011(4) 0.027(4) -0.006(4)

loop_
_atom_type_symbol
_atom_type_description
_atom_type_scat_dispersion_real
_atom_type_scat_dispersion_imag
_atom_type_scat_source
C C 0.0033 0.0016 'International Tables Vol C Tables 4.2.6.8 and 6.1.1.4'
H H 0.0000 0.0000 'International Tables Vol C Tables 4.2.6.8 and 6.1.1.4'
N N 0.0061 0.0033 'International Tables Vol C Tables 4.2.6.8 and 6.1.1.4'
O O 0.0106 0.0060 'International Tables Vol C Tables 4.2.6.8 and 6.1.1.4'
F F 0.0171 0.0103 'International Tables Vol C Tables 4.2.6.8 and 6.1.1.4'
S S 0.1246 0.1234 'International Tables Vol C Tables 4.2.6.8 and 6.1.1.4'
Cl Cl 0.1484 0.1585 'International Tables Vol C Tables 4.2.6.8 and 6.1.1.4'
Pt Pt -1.7033 8.3905 'International Tables Vol C Tables 4.2.6.8 and 6.1.1.4'

loop_
_geom_angle_atom_site_label_1
_geom_angle_atom_site_label_2
_geom_angle_atom_site_label_3
_geom_angle
N1 Pt1 N2 79.3(3)
N1 Pt1 C1 94.3(3)
N2 Pt1 C1 172.4(3)
N1 Pt1 C38 160.8(3)
N2 Pt1 C38 81.7(3)
C1 Pt1 C38 104.5(3)
N1 Pt1 C31 153.6(3)
N2 Pt1 C31 101.4(3)
C1 Pt1 C31 86.2(3)
C38 Pt1 C31 35.1(3)
N4 Pt2 N5 79.2(3)
N4 Pt2 C101 95.6(3)
N5 Pt2 C101 174.5(3)
N4 Pt2 C138 161.1(3)
N5 Pt2 C138 81.9(3)
C101 Pt2 C138 103.3(3)
O10 S1 O12 115.9(6)
O10 S1 O11 114.1(7)
O12 S1 O11 114.0(6)
O10 S1 C210 103.6(5)
O12 S1 C210 103.9(4)
O11 S1 C210 103.2(5)
O22 S2 O20 105.0(15)
O22 S2 O21 125.6(11)
O20 S2 O21 109.6(8)
O22 S2 C220 111.6(8)
O20 S2 C220 91.3(12)
O21 S2 C220 108.3(6)
C37 N3 C32 110.1(6)
C37 N3 C33 126.0(6)
C32 N3 C33 123.4(6)
C137 N6 C132 109.0(7)
C137 N6 C133 126.2(7)
C132 N6 C133 124.4(6)
C40 O2 C41 116.5(6)
C140 O4 C141 117.3(8)
C16 C11 C12 121.1(8)
C16 C11 N2 124.2(7)
C12 C11 N2 114.5(6)
C13 C12 C11 118.2(7)
C13 C12 C38 119.9(7)
C11 C12 C38 121.7(7)
C14 C13 C12 121.0(8)
C13 C14 C15 120.5(9)
C14 C15 C16 118.9(8)
C11 C16 C15 120.2(8)
C25 N1 C21 117.4(7)
C25 N1 Pt1 129.5(6)
C21 N1 Pt1 113.0(5)
C22 C21 N1 121.0(8)
C22 C21 C26 123.1(7)
N1 C21 C26 115.9(6)
C23 C22 C21 120.2(8)
C22 C23 C24 118.6(9)
C25 C24 C23 119.6(9)
N1 C25 C24 123.0(8)
N2 C26 C21 114.7(7)
C26 N2 C11 126.6(7)
C26 N2 Pt1 116.6(6)
C11 N2 Pt1 116.7(5)
C32 C31 C38 107.9(6)
C32 C31 Pt1 113.1(5)
C38 C31 Pt1 61.3(4)
C31 C32 N3 108.2(7)
C31 C32 C40 128.1(7)
N3 C32 C40 123.7(6)
N3 C33 C34 111.4(7)
C35 C34 C33 110.7(7)
C34 C35 C36 111.8(7)
C37 C36 C35 109.2(7)
C37 C36 C51 113.1(7)
C35 C36 C51 111.8(7)
C37 C36 C53 104.7(7)
C35 C36 C53 110.3(7)
C51 C36 C53 107.5(8)
N3 C37 C38 108.2(6)
N3 C37 C36 120.4(6)
C38 C37 C36 131.2(7)
C37 C38 C31 105.6(6)
C37 C38 C12 126.0(7)
C31 C38 C12 120.0(6)
C37 C38 Pt1 107.4(5)
C31 C38 Pt1 83.6(5)
C12 C38 Pt1 105.1(5)
O1 C40 O2 123.8(7)
O1 C40 C32 127.5(7)
O2 C40 C32 108.6(6)
C52 C51 C36 117.3(10)
C54 C53 C36 115.7(9)
C116 C111 C112 121.6(8)
C116 C111 N5 124.2(8)
C112 C111 N5 114.2(7)
C113 C112 C111 118.7(8)
C113 C112 C138 120.3(8)
C111 C112 C138 120.8(8)
C112 C113 C114 119.8(9)
C115 C114 C113 121.0(9)
C116 C115 C114 119.8(8)
C115 C116 C111 119.1(9)
C125 N4 C121 116.8(8)
C125 N4 Pt2 128.9(6)
C121 N4 Pt2 114.3(6)
N4 C121 C122 123.2(10)
N4 C121 C127 114.6(7)
C122 C121 C127 122.2(9)
C123 C122 C121 119.1(10)
C122 C123 C124 118.1(9)
C125 C124 C123 120.2(11)
N4 C125 C124 122.6(9)
N5 C127 C121 115.8(8)
C127 N5 C111 127.0(7)
C127 N5 Pt2 116.1(6)
C111 N5 Pt2 116.8(5)
C132 C131 C138 109.1(7)
C131 C132 N6 108.7(7)
C131 C132 C140 127.4(8)
N6 C132 C140 123.9(7)
N6 C133 C134 111.7(7)
C133 C134 C135 112.2(8)
C134 C135 C136 112.6(8)
C135 C136 C137 108.4(6)
C135 C136 C151 109.7(8)
C137 C136 C151 108.6(6)
C135 C136 C153 111.5(7)
C137 C136 C153 105.3(7)
C151 C136 C153 113.2(8)
N6 C137 C138 109.0(6)
N6 C137 C136 120.4(7)
C138 C137 C136 130.5(6)
C131 C138 C137 104.1(6)
C131 C138 C112 116.7(7)
C137 C138 C112 127.4(7)
C131 C138 Pt2 96.0(5)
C137 C138 Pt2 101.0(5)
C112 C138 Pt2 105.9(5)
O3 C140 O4 123.4(7)
O3 C140 C132 127.8(8)
O4 C140 C132 108.9(7)
C152 C151 C136 116.5(9)
C154 C153 C136 116.2(11)
Cl1 C201 Cl2 113.0(12)
F1 C210 F3 108.6(7)
F1 C210 F2 105.9(8)
F3 C210 F2 107.9(7)
F1 C210 S1 113.4(6)
F3 C210 S1 112.2(5)
F2 C210 S1 108.5(5)
F4 C220 F6 132.2(13)
F4 C220 F5 94(2)
F6 C220 F5 88.4(12)
F4 C220 S2 115.9(11)
F6 C220 S2 110.2(8)
F5 C220 S2 101.5(10)

loop_
_geom_bond_atom_site_label_1
_geom_bond_atom_site_label_2
_geom_bond_distance
Pt1 N1 2.020(7)
Pt1 N2 2.043(6)
Pt1 C1 2.046(8)
Pt1 C38 2.197(7)
Pt1 C31 2.489(7)
Pt2 N4 2.007(7)
Pt2 N5 2.033(7)
Pt2 C101 2.097(7)
Pt2 C138 2.165(8)
Cl1 C201 1.687(19)
Cl2 C201 1.75(2)
S1 O10 1.404(10)
S1 O12 1.418(7)
S1 O11 1.442(9)
S1 C210 1.802(7)
S2 O22 1.317(14)
S2 O20 1.375(15)
S2 O21 1.380(10)
S2 C220 1.809(10)
F1 C210 1.301(10)
F2 C210 1.360(10)
F3 C210 1.324(8)
F4 C220 1.07(2)
F5 C220 1.41(2)
F6 C220 1.314(12)
N3 C37 1.342(10)
N3 C32 1.399(9)
N3 C33 1.478(9)
N6 C137 1.337(9)
N6 C132 1.408(10)
N6 C133 1.465(11)
O1 C40 1.183(9)
O2 C40 1.339(10)
O2 C41 1.444(10)
O3 C140 1.210(10)
O4 C140 1.335(11)
O4 C141 1.421(11)
C11 C16 1.381(10)
C11 C12 1.396(11)
C11 N2 1.416(10)
C12 C13 1.392(12)
C12 C38 1.506(10)
C13 C14 1.382(12)
C14 C15 1.391(13)
C15 C16 1.397(12)
N1 C25 1.346(11)
N1 C21 1.385(10)
C21 C22 1.379(11)
C21 C26 1.447(11)
C22 C23 1.371(14)
C23 C24 1.383(13)
C24 C25 1.366(13)
C26 N2 1.289(10)
C31 C32 1.369(9)
C31 C38 1.442(10)
C32 C40 1.463(10)
C33 C34 1.512(13)
C34 C35 1.513(13)
C35 C36 1.520(11)
C36 C37 1.512(10)
C36 C51 1.540(13)
C36 C53 1.581(14)
C37 C38 1.431(10)
C51 C52 1.471(17)
C53 C54 1.535(13)
C111 C116 1.396(11)
C111 C112 1.391(11)
C111 N5 1.422(11)
C112 C113 1.376(12)
C112 C138 1.513(11)
C113 C114 1.389(13)
C114 C115 1.391(14)
C115 C116 1.363(13)
N4 C125 1.368(12)
N4 C121 1.372(11)
C121 C122 1.397(11)
C121 C127 1.445(14)
C122 C123 1.386(18)
C123 C124 1.405(17)
C124 C125 1.378(13)
C127 N5 1.287(11)
C131 C132 1.344(11)
C131 C138 1.439(10)
C132 C140 1.478(11)
C133 C134 1.497(13)
C134 C135 1.498(14)
C135 C136 1.506(12)
C136 C137 1.520(10)
C136 C151 1.556(12)
C136 C153 1.576(13)
C137 C138 1.446(10)
C151 C152 1.508(16)
C153 C154 1.527(15)
